data_2224210
loop_
_publ_author_name
'Sledz, Pawel'
'Minor, Thomas'
'Chruszcz, Maksymilian'

_publ_section_title
;
 Redetermination of
 2-[4-(2-hydroxyethyl)piperazin-1-ium-1-yl]ethanesulfonate at 100 K
;
_journal_coeditor_code FL2269
_journal_issue 12
_journal_name_full 'Acta Crystallographica Section E'
_journal_page_first o3027
_journal_page_last o3028
_journal_paper_doi 10.1107/S1600536809042512
_journal_volume 65
_journal_year 2009
_chemical_formula_iupac 'C8 H18 N2 O4 S1'
_chemical_formula_moiety 'C8 H18 N2 O4 S1'
_chemical_formula_sum 'C8 H18 N2 O4 S'
_chemical_formula_weight 238.31
_chemical_name_common HEPES
_chemical_name_systematic
;
2-[4-(2-Hydroxyethyl)piperazin-1-ium-1-yl]ethanesulfonate
;
_space_group_IT_number 61
_symmetry_cell_setting orthorhombic
_symmetry_space_group_name_Hall '-P 2ac 2ab'
_symmetry_space_group_name_H-M 'P b c a'
_atom_sites_solution_hydrogens difmap
_atom_sites_solution_primary direct
_atom_sites_solution_secondary difmap
_audit_block_code sm
_audit_conform_dict_name cif_core.dic
_audit_conform_dict_version 2.3
_audit_creation_method 'HKL-3000SM automatic completion and interactive editing'
_cell_angle_alpha 90
_cell_angle_beta 90
_cell_angle_gamma 90
_cell_formula_units_Z 8
_cell_length_a 8.3410(10)
_cell_length_b 9.5670(10)
_cell_length_c 27.0660(10)
_cell_measurement_reflns_used 613697
_cell_measurement_temperature 100(2)
_cell_measurement_theta_max 62.9
_cell_measurement_theta_min 2.9
_cell_volume 2159.8(4)
_computing_cell_refinement 'HKL-2000 (Otwinowski & Minor, 1997)'
_computing_data_collection 'HKL-2000 (Otwinowski & Minor, 1997)'
_computing_data_reduction 'HKL-2000 (Otwinowski & Minor, 1997)'
_computing_molecular_graphics
;
HKL-3000SM (Minor <i>et al.</i>,  2006),
ORTEPIII (Burnett & Johnson, 1996),
ORTEP-3 (Farrugia, 1997),
Mercury (Macrae <i>et al.</i>,  2006) and
POV-RAY (The POV-RAY Team, 2004)
;
_computing_publication_material 'HKL-3000SM (Minor <i>et al.</i>,  2006)'
_computing_structure_refinement
;
SHELXL97 (Sheldrick, 2008) and
HKL-3000SM (Minor <i>et al.</i>,  2006)
;
_computing_structure_solution
;
SHELXS97 (Sheldrick, 2008) and
HKL-3000SM (Minor <i>et al.</i>,  2006)
;
_diffrn_ambient_temperature 100(2)
_diffrn_detector_area_resol_mean 10
_diffrn_measured_fraction_theta_full 0.996
_diffrn_measured_fraction_theta_max 0.996
_diffrn_measurement_device 'oscillation camera'
_diffrn_measurement_device_type 'Rigaku R-AXIS RAPID'
_diffrn_measurement_method '\w scan with \c offset'
_diffrn_radiation_monochromator graphite
_diffrn_radiation_source 'fine-focus sealed tube'
_diffrn_radiation_type 'Mo K\a'
_diffrn_radiation_wavelength 0.7107
_diffrn_reflns_av_R_equivalents 0.036
_diffrn_reflns_av_sigmaI/netI 0.0114
_diffrn_reflns_limit_h_max 20
_diffrn_reflns_limit_h_min -20
_diffrn_reflns_limit_k_max 23
_diffrn_reflns_limit_k_min -23
_diffrn_reflns_limit_l_max 67
_diffrn_reflns_limit_l_min -67
_diffrn_reflns_number 613697
_diffrn_reflns_reduction_process
;
 data merged using denzo and scalepack by evaluating a new profile for each
 reflection based on spots lying within a pre-specified radius
;
_diffrn_reflns_theta_full 62.94
_diffrn_reflns_theta_max 62.9
_diffrn_reflns_theta_min 2.9
_diffrn_standards_decay_% 0
_exptl_absorpt_coefficient_mu 0.298
_exptl_absorpt_correction_T_max 0.93
_exptl_absorpt_correction_T_min 0.86
_exptl_absorpt_correction_type multi-scan
_exptl_absorpt_process_details '(Otwinowski <i>et al.</i>,  2003)'
_exptl_crystal_colour colorless
_exptl_crystal_density_diffrn 1.466
_exptl_crystal_density_method 'not measured'
_exptl_crystal_description block
_exptl_crystal_F_000 1024.0
_exptl_crystal_size_max 0.50
_exptl_crystal_size_mid 0.50
_exptl_crystal_size_min 0.23
_refine_diff_density_max 0.826
_refine_diff_density_min -0.797
_refine_ls_extinction_method none
_refine_ls_goodness_of_fit_ref 1.036
_refine_ls_hydrogen_treatment refall
_refine_ls_matrix_type full
_refine_ls_number_parameters 208
_refine_ls_number_reflns 17694
_refine_ls_number_restraints 0
_refine_ls_restrained_S_all 1.036
_refine_ls_R_factor_all 0.0377
_refine_ls_R_factor_gt 0.0313
_refine_ls_shift/su_max 0.013
_refine_ls_shift/su_mean 0.000
_refine_ls_structure_factor_coef Fsqd
_refine_ls_weighting_details 'calc w=1/[\s^2^(Fo^2^)+(0.0600P)^2^+0.0821P] where P=(Fo^2^+2Fc^2^)/3'
_refine_ls_weighting_scheme calc
_refine_ls_wR_factor_gt 0.0926
_refine_ls_wR_factor_ref 0.0987
_reflns_number_gt 14854
_reflns_number_observed 613697
_reflns_number_total 17694
_reflns_observed_criterion I>-3\s(I)
_reflns_threshold_expression I>2\s(I)
_cod_data_source_file fl2269.cif
_cod_data_source_block I
_cod_original_formula_sum 'C8 H18 N2 O4 S1'
_cod_database_code 2224210
_cod_database_fobs_code 2224210

loop_
_symmetry_equiv_pos_as_xyz
'x, y, z'
'-x+1/2, -y, z+1/2'
'-x, y+1/2, -z+1/2'
'x+1/2, -y+1/2, -z'
'-x, -y, -z'
'x-1/2, y, -z-1/2'
'x, -y-1/2, z-1/2'
'-x-1/2, y-1/2, z'

loop_
_atom_site_type_symbol
_atom_site_label
_atom_site_fract_x
_atom_site_fract_y
_atom_site_fract_z
_atom_site_U_iso_or_equiv
_atom_site_adp_type
_atom_site_calc_flag
_atom_site_refinement_flags
_atom_site_occupancy
_atom_site_disorder_assembly
_atom_site_disorder_group
S S1 0.449764(8) 0.776637(6) 0.555875(2) 0.011450(10) Uani d . 1 . .
N N2 0.52317(2) 0.69925(2) 0.302785(7) 0.01111(2) Uani d . 1 . .
O O2 0.30713(2) 0.86815(2) 0.555768(7) 0.01413(3) Uani d . 1 . .
N N1 0.53191(2) 0.75196(2) 0.408697(7) 0.01121(2) Uani d . 1 . .
O O4 0.72742(3) 0.83527(2) 0.216353(8) 0.01514(3) Uani d . 1 . .
C C1 0.45506(3) 0.69919(3) 0.495798(9) 0.01321(3) Uani d . 1 . .
C C5 0.49778(3) 0.58710(2) 0.339211(8) 0.01316(3) Uani d . 1 . .
O O1 0.59735(3) 0.85596(3) 0.560910(9) 0.01744(3) Uani d . 1 . .
C C3 0.56026(3) 0.86534(2) 0.371519(9) 0.01330(3) Uani d . 1 . .
C C6 0.42540(3) 0.64240(2) 0.386736(8) 0.01298(3) Uani d . 1 . .
C C4 0.63131(3) 0.80396(2) 0.324618(8) 0.01271(3) Uani d . 1 . .
C C2 0.46765(3) 0.81142(3) 0.456032(9) 0.01364(3) Uani d . 1 . .
C C8 0.59941(3) 0.73733(3) 0.213505(9) 0.01485(3) Uani d . 1 . .
C C7 0.58957(3) 0.63743(2) 0.257306(8) 0.01343(3) Uani d . 1 . .
O O3 0.43278(4) 0.66097(3) 0.590283(9) 0.02055(4) Uani d . 1 . .
H H1A 0.5416(10) 0.6363(10) 0.4955(4) 0.030(2) Uiso d . 1 . .
H H7B 0.5234(9) 0.5552(9) 0.2488(3) 0.0238(17) Uiso d . 1 . .
H H2A 0.5445(9) 0.8874(10) 0.4673(3) 0.0253(19) Uiso d . 1 . .
H H4B 0.6453(10) 0.8784(8) 0.3001(3) 0.0252(16) Uiso d . 1 . .
H H7A 0.7005(8) 0.5925(7) 0.2643(3) 0.0184(14) Uiso d . 1 . .
H H3B 0.4576(9) 0.9063(10) 0.3665(3) 0.0253(19) Uiso d . 1 . .
H H6A 0.4173(11) 0.5721(9) 0.4086(3) 0.030(2) Uiso d . 1 . .
H H6B 0.3201(9) 0.6878(8) 0.3822(3) 0.0199(15) Uiso d . 1 . .
H H4A 0.7367(10) 0.7630(8) 0.3328(3) 0.0193(15) Uiso d . 1 . .
H H1O4 0.8138(12) 0.7897(9) 0.2127(3) 0.038(2) Uiso d . 1 . .
H H5A 0.6006(9) 0.5394(8) 0.3472(3) 0.0175(14) Uiso d . 1 . .
H H3A 0.6309(10) 0.9315(7) 0.3860(3) 0.0217(16) Uiso d . 1 . .
H H5B 0.4242(10) 0.5192(9) 0.3260(3) 0.0249(18) Uiso d . 1 . .
H H1B 0.3616(9) 0.6429(8) 0.4933(3) 0.0220(16) Uiso d . 1 . .
H H8B 0.5045(10) 0.7906(9) 0.2102(3) 0.0225(17) Uiso d . 1 . .
H H1N 0.6197(10) 0.7168(7) 0.4156(3) 0.0209(16) Uiso d . 1 . .
H H2B 0.3673(10) 0.8534(8) 0.4489(3) 0.0235(17) Uiso d . 1 . .
H H8A 0.6076(9) 0.6844(8) 0.1846(3) 0.0193(15) Uiso d . 1 . .

loop_
_atom_site_aniso_label
_atom_site_aniso_U_11
_atom_site_aniso_U_22
_atom_site_aniso_U_33
_atom_site_aniso_U_12
_atom_site_aniso_U_13
_atom_site_aniso_U_23
S1 0.01147(2) 0.01296(2) 0.00992(2) 0.000390(10) 0.000460(10) 0.000170(10)
N2 0.01141(5) 0.01171(5) 0.01023(5) -0.00043(4) 0.00008(4) -0.00049(4)
O2 0.01144(6) 0.01507(5) 0.01589(6) 0.00088(4) 0.00135(4) -0.00176(4)
N1 0.01141(5) 0.01222(5) 0.01001(5) 0.00009(4) 0.00001(4) -0.00027(4)
O4 0.01385(6) 0.01526(6) 0.01631(6) 0.00036(5) 0.00216(5) 0.00128(4)
C1 0.01505(8) 0.01313(6) 0.01144(6) -0.00002(5) 0.00161(5) -0.00042(5)
C5 0.01598(8) 0.01164(6) 0.01185(6) -0.00126(5) 0.00163(5) -0.00039(4)
O1 0.01166(6) 0.02271(8) 0.01794(7) -0.00175(5) -0.00219(5) -0.00297(6)
C3 0.01666(8) 0.01192(6) 0.01131(6) -0.00133(5) 0.00028(5) -0.00032(4)
C6 0.01328(7) 0.01395(6) 0.01170(6) -0.00217(5) 0.00141(5) -0.00079(5)
C4 0.01330(7) 0.01364(6) 0.01120(6) -0.00253(5) 0.00046(5) -0.00035(5)
C2 0.01686(8) 0.01329(6) 0.01078(6) 0.00146(6) 0.00107(5) -0.00046(5)
C8 0.01395(8) 0.01909(8) 0.01151(6) -0.00078(6) 0.00002(5) 0.00110(5)
C7 0.01524(8) 0.01335(6) 0.01171(6) -0.00001(5) 0.00150(5) -0.00108(5)
O3 0.03015(11) 0.01750(7) 0.01399(6) 0.00248(7) 0.00373(6) 0.00455(5)

loop_
_atom_type_symbol
_atom_type_description
_atom_type_scat_dispersion_real
_atom_type_scat_dispersion_imag
_atom_type_scat_source
C C 0.0033 0.0016 'International Tables Vol C Tables 4.2.6.8 and 6.1.1.4'
N N 0.0061 0.0033 'International Tables Vol C Tables 4.2.6.8 and 6.1.1.4'
O O 0.0106 0.0060 'International Tables Vol C Tables 4.2.6.8 and 6.1.1.4'
S S 0.1246 0.1234 'International Tables Vol C Tables 4.2.6.8 and 6.1.1.4'
H H 0.0000 0.0000 'International Tables Vol C Tables 4.2.6.8 and 6.1.1.4'

loop_
_geom_angle_atom_site_label_1
_geom_angle_atom_site_label_2
_geom_angle_atom_site_label_3
_geom_angle_site_symmetry_1
_geom_angle_site_symmetry_3
_geom_angle
_geom_angle_publ_flag
O1 S1 O3 . . 114.856(17) ?
O1 S1 O2 . . 111.907(17) ?
O3 S1 O2 . . 111.966(15) ?
O1 S1 C1 . . 106.317(13) ?
O3 S1 C1 . . 105.650(15) ?
O2 S1 C1 . . 105.296(12) ?
C4 N2 C5 . . 108.376(18) ?
C4 N2 C7 . . 112.22(2) ?
C5 N2 C7 . . 108.719(19) ?
C6 N1 C3 . . 109.504(18) ?
C6 N1 C2 . . 113.10(2) ?
C3 N1 C2 . . 110.809(19) ?
C6 N1 H1N . . 109.3(5) ?
C3 N1 H1N . . 107.8(5) ?
C2 N1 H1N . . 106.1(5) ?
C8 O4 H1O4 . . 107.0(6) ?
C2 C1 S1 . . 110.620(17) ?
C2 C1 H1A . . 113.1(6) ?
S1 C1 H1A . . 106.9(6) ?
C2 C1 H1B . . 113.9(5) ?
S1 C1 H1B . . 106.2(5) ?
H1A C1 H1B . . 105.5(8) ?
N2 C5 C6 . . 111.782(19) ?
N2 C5 H5A . . 110.8(4) ?
C6 C5 H5A . . 108.7(4) ?
N2 C5 H5B . . 109.5(5) ?
C6 C5 H5B . . 107.3(5) ?
H5A C5 H5B . . 108.7(7) ?
N1 C3 C4 . . 110.055(19) ?
N1 C3 H3B . . 104.6(5) ?
C4 C3 H3B . . 113.0(5) ?
N1 C3 H3A . . 107.7(4) ?
C4 C3 H3A . . 111.1(5) ?
H3B C3 H3A . . 110.1(7) ?
N1 C6 C5 . . 110.17(2) ?
N1 C6 H6A . . 107.9(6) ?
C5 C6 H6A . . 109.1(6) ?
N1 C6 H6B . . 105.6(4) ?
C5 C6 H6B . . 113.7(4) ?
H6A C6 H6B . . 110.1(7) ?
N2 C4 C3 . . 111.07(2) ?
N2 C4 H4B . . 107.2(5) ?
C3 C4 H4B . . 109.3(5) ?
N2 C4 H4A . . 111.4(4) ?
C3 C4 H4A . . 108.3(4) ?
H4B C4 H4A . . 109.5(6) ?
N1 C2 C1 . . 111.129(19) ?
N1 C2 H2A . . 107.6(5) ?
C1 C2 H2A . . 109.6(5) ?
N1 C2 H2B . . 107.6(5) ?
C1 C2 H2B . . 112.4(5) ?
H2A C2 H2B . . 108.4(7) ?
O4 C8 C7 . . 114.27(2) ?
O4 C8 H8B . . 106.2(5) ?
C7 C8 H8B . . 111.5(5) ?
O4 C8 H8A . . 110.3(5) ?
C7 C8 H8A . . 108.4(5) ?
H8B C8 H8A . . 105.8(7) ?
N2 C7 C8 . . 114.71(2) ?
N2 C7 H7B . . 107.7(5) ?
C8 C7 H7B . . 110.3(5) ?
N2 C7 H7A . . 110.5(4) ?
C8 C7 H7A . . 110.7(4) ?
H7B C7 H7A . . 102.1(5) ?

loop_
_geom_bond_atom_site_label_1
_geom_bond_atom_site_label_2
_geom_bond_site_symmetry_2
_geom_bond_distance
_geom_bond_publ_flag
S1 O1 . 1.4525(3) ?
S1 O3 . 1.4532(2) ?
S1 O2 . 1.4771(2) ?
S1 C1 . 1.7874(3) ?
N2 C4 . 1.4719(3) ?
N2 C5 . 1.4724(3) ?
N2 C7 . 1.4736(3) ?
N1 C6 . 1.4971(3) ?
N1 C3 . 1.4984(3) ?
N1 C2 . 1.5008(3) ?
N1 H1N . 0.827(8) ?
O4 C8 . 1.4226(4) ?
O4 H1O4 . 0.848(10) ?
C1 C2 . 1.5239(4) ?
C1 H1A . 0.939(9) ?
C1 H1B . 0.950(8) ?
C5 C6 . 1.5162(3) ?
C5 H5A . 0.995(8) ?
C5 H5B . 0.963(8) ?
C3 C4 . 1.5190(3) ?
C3 H3B . 0.951(8) ?
C3 H3A . 0.949(8) ?
C6 H6A . 0.898(9) ?
C6 H6B . 0.987(8) ?
C4 H4B . 0.981(8) ?
C4 H4A . 0.988(8) ?
C2 H2A . 1.016(9) ?
C2 H2B . 0.948(8) ?
C8 C7 . 1.5250(4) ?
C8 H8B . 0.946(9) ?
C8 H8A . 0.935(8) ?
C7 H7B . 0.988(8) ?
C7 H7A . 1.037(7) ?

loop_
_geom_hbond_atom_site_label_D
_geom_hbond_atom_site_label_H
_geom_hbond_atom_site_label_A
_geom_hbond_site_symmetry_A
_geom_hbond_distance_DH
_geom_hbond_distance_HA
_geom_hbond_distance_DA
_geom_hbond_angle_DHA
O4 H1O4 N2 6_656 0.850(10) 1.990(10) 2.8368(4) 173.0(10)
N1 H1N O2 4_566 0.830(10) 1.920(10) 2.7414(4) 169.0(10)

loop_
_geom_torsion_atom_site_label_1
_geom_torsion_atom_site_label_2
_geom_torsion_atom_site_label_3
_geom_torsion_atom_site_label_4
_geom_torsion_site_symmetry_1
_geom_torsion_site_symmetry_2
_geom_torsion_site_symmetry_3
_geom_torsion_site_symmetry_4
_geom_torsion
_geom_torsion_publ_flag
O1 S1 C1 C2 . . . . -59.26(2) ?
O3 S1 C1 C2 . . . . 178.27(2) ?
O2 S1 C1 C2 . . . . 59.63(2) ?
C4 N2 C5 C6 . . . . 59.21(3) ?
C7 N2 C5 C6 . . . . -178.55(2) ?
C6 N1 C3 C4 . . . . -56.75(3) ?
C2 N1 C3 C4 . . . . 177.80(2) ?
C3 N1 C6 C5 . . . . 55.97(3) ?
C2 N1 C6 C5 . . . . -179.911(19) ?
N2 C5 C6 N1 . . . . -58.33(3) ?
C5 N2 C4 C3 . . . . -59.66(2) ?
C7 N2 C4 C3 . . . . -179.726(19) ?
N1 C3 C4 N2 . . . . 59.63(3) ?
C6 N1 C2 C1 . . . . 62.57(3) ?
C3 N1 C2 C1 . . . . -174.03(2) ?
S1 C1 C2 N1 . . . . 159.105(18) ?
C4 N2 C7 C8 . . . . -68.69(3) ?
C5 N2 C7 C8 . . . . 171.44(2) ?
O4 C8 C7 N2 . . . . 76.07(3) ?

loop_
_cod_related_entry_id
_cod_related_entry_database
_cod_related_entry_code
1 ChemSpider 22278
